data_7122751
loop_
_publ_author_name
'Hayashi, Daiki'
'Yoshinari, Nobuto'
'Konno, Takumi'

_publ_section_title
;
 Conversion of 12-Membered D3- and L3-CoIII3CdII3 Metallorings into a
 24-Membered D3L3-CoIII6CdII6 Metalloring
;
_journal_name_full 'Chemical Communications'
_journal_paper_doi 10.1039/C8CC09121H
_journal_year 2018
_chemical_formula_moiety 'C72 H120 Cd6 Cl6 Co6 N12 O30 S12, 12(O)'
_chemical_formula_sum 'C72 H156 Cd6 Cl6 Co6 N12 O42 S12'
_chemical_formula_weight 3487.48
_space_group_crystal_system trigonal
_space_group_IT_number 148
_space_group_name_Hall '-R 3'
_space_group_name_H-M_alt 'R -3 :H'
_symmetry_space_group_name_Hall '-R 3'
_symmetry_space_group_name_H-M 'R -3 :H'
_atom_sites_solution_hydrogens geom
_audit_creation_method SHELXL-2014/7
_audit_update_record
;
2018-11-16 deposited with the CCDC.
2018-12-17 downloaded from the CCDC.
;
_cell_angle_alpha 90
_cell_angle_beta 90
_cell_angle_gamma 120
_cell_formula_units_Z 3
_cell_length_a 34.066(12)
_cell_length_b 34.066(12)
_cell_length_c 8.8283(16)
_cell_measurement_reflns_used 10157
_cell_measurement_temperature 200(2)
_cell_measurement_theta_max 27.48
_cell_measurement_theta_min 3.17
_cell_volume 8873(5)
_computing_cell_refinement 'RAPID AUTO'
_computing_data_collection 'RAPID AUTO (Rigaku, ????)'
_computing_data_reduction 'RAPID AUTO'
_computing_molecular_graphics 'Mercury 3.10'
_computing_structure_refinement 'SHELXL-2014/7 (Sheldrick, 2014)'
_computing_structure_solution 'SHELXS97 (Sheldrick, 2008)'
_diffrn_ambient_temperature 200(2)
_diffrn_detector_area_resol_mean 10.00
_diffrn_measured_fraction_theta_full 0.998
_diffrn_measured_fraction_theta_max 0.998
_diffrn_measurement_device_type 'Rigaku FR-E SuperBright'
_diffrn_measurement_method 'Rigaku R-AXIS VII'
_diffrn_radiation_type MoK\a
_diffrn_radiation_wavelength 0.71075
_diffrn_reflns_av_R_equivalents 0.0581
_diffrn_reflns_av_unetI/netI 0.0463
_diffrn_reflns_Laue_measured_fraction_full 0.998
_diffrn_reflns_Laue_measured_fraction_max 0.998
_diffrn_reflns_limit_h_max 42
_diffrn_reflns_limit_h_min -44
_diffrn_reflns_limit_k_max 43
_diffrn_reflns_limit_k_min -44
_diffrn_reflns_limit_l_max 11
_diffrn_reflns_limit_l_min -11
_diffrn_reflns_number 23165
_diffrn_reflns_point_group_measured_fraction_full 0.998
_diffrn_reflns_point_group_measured_fraction_max 0.998
_diffrn_reflns_theta_full 25.242
_diffrn_reflns_theta_max 27.482
_diffrn_reflns_theta_min 3.164
_exptl_absorpt_coefficient_mu 2.303
_exptl_absorpt_correction_T_max 1.0000
_exptl_absorpt_correction_T_min 0.4958
_exptl_absorpt_correction_type multi-scan
_exptl_absorpt_process_details 'ABSCOR (Rigaku, 1995)'
_exptl_crystal_colour purple
_exptl_crystal_density_diffrn 1.958
_exptl_crystal_description 'hexagonal plate'
_exptl_crystal_F_000 5256
_exptl_crystal_size_max 0.070
_exptl_crystal_size_mid 0.050
_exptl_crystal_size_min 0.030
_refine_diff_density_max 0.598
_refine_diff_density_min -1.428
_refine_diff_density_rms 0.106
_refine_ls_extinction_method none
_refine_ls_goodness_of_fit_ref 1.120
_refine_ls_hydrogen_treatment constr
_refine_ls_matrix_type full
_refine_ls_number_parameters 235
_refine_ls_number_reflns 4520
_refine_ls_number_restraints 0
_refine_ls_restrained_S_all 1.120
_refine_ls_R_factor_all 0.0534
_refine_ls_R_factor_gt 0.0462
_refine_ls_shift/su_max 0.000
_refine_ls_shift/su_mean 0.000
_refine_ls_structure_factor_coef Fsqd
_refine_ls_weighting_details 'w=1/[\s^2^(Fo^2^)+(0.0422P)^2^+55.5021P] where P=(Fo^2^+2Fc^2^)/3'
_refine_ls_weighting_scheme calc
_refine_ls_wR_factor_gt 0.1113
_refine_ls_wR_factor_ref 0.1149
_reflns_Friedel_coverage 0.000
_reflns_number_gt 4098
_reflns_number_total 4520
_reflns_threshold_expression 'I > 2\s(I)'
_cod_data_source_file c8cc09121h2.cif
_cod_data_source_block D3L3-2Cl
_cod_original_cell_volume 8873(6)
_cod_database_code 7122751
_shelx_shelxl_version_number 2014/7
_shelx_space_group_comment
;
The symmetry employed for this shelxl refinement is uniquely defined
by the following loop, which should always be used as a source of
symmetry information in preference to the above space-group names.
They are only intended as comments.
;
_shelx_estimated_absorpt_t_min 0.855
_shelx_estimated_absorpt_t_max 0.934

loop_
_space_group_symop_operation_xyz
'x, y, z'
'-y, x-y, z'
'-x+y, -x, z'
'x+2/3, y+1/3, z+1/3'
'-y+2/3, x-y+1/3, z+1/3'
'-x+y+2/3, -x+1/3, z+1/3'
'x+1/3, y+2/3, z+2/3'
'-y+1/3, x-y+2/3, z+2/3'
'-x+y+1/3, -x+2/3, z+2/3'
'-x, -y, -z'
'y, -x+y, -z'
'x-y, x, -z'
'-x+2/3, -y+1/3, -z+1/3'
'y+2/3, -x+y+1/3, -z+1/3'
'x-y+2/3, x+1/3, -z+1/3'
'-x+1/3, -y+2/3, -z+2/3'
'y+1/3, -x+y+2/3, -z+2/3'
'x-y+1/3, x+2/3, -z+2/3'

loop_
_atom_site_label
_atom_site_type_symbol
_atom_site_fract_x
_atom_site_fract_y
_atom_site_fract_z
_atom_site_U_iso_or_equiv
_atom_site_adp_type
_atom_site_occupancy
_atom_site_site_symmetry_order
_atom_site_calc_flag
_atom_site_refinement_flags_posn
_atom_site_refinement_flags_adp
Cd1 Cd 0.22220(2) 0.10562(2) 0.42686(4) 0.03582(12) Uani 1 1 d . .
Co1 Co 0.17858(2) -0.01198(2) 0.38296(7) 0.03235(15) Uani 1 1 d . .
Cl1 Cl 0.25846(4) 0.11383(4) 0.16316(15) 0.0480(3) Uani 1 1 d . .
S1 S 0.14638(3) 0.02919(3) 0.44908(13) 0.0336(2) Uani 1 1 d . .
S2 S 0.18011(3) -0.04021(3) 0.61045(14) 0.0359(2) Uani 1 1 d . .
O1 O 0.27719(11) 0.12761(12) 0.6020(4) 0.0489(8) Uani 1 1 d . .
O2 O 0.12175(9) -0.06430(9) 0.3337(3) 0.0345(6) Uani 1 1 d . .
O3 O 0.06518(10) -0.08778(10) 0.1649(4) 0.0420(7) Uani 1 1 d . .
O4 O 0.23742(10) 0.03906(10) 0.4217(4) 0.0420(8) Uani 1 1 d . .
O5 O 0.30935(12) 0.05554(12) 0.4502(7) 0.0884(17) Uani 1 1 d . .
N1 N 0.17446(12) 0.00557(11) 0.1754(4) 0.0346(8) Uani 1 1 d . .
H1 H 0.1938 0.0391 0.1614 0.041 Uiso 1 1 calc R U
N2 N 0.21380(12) -0.03871(12) 0.3055(5) 0.0415(9) Uani 1 1 d . .
H2 H 0.1954 -0.0726 0.3028 0.050 Uiso 1 1 calc R U
C1 C 0.11460(14) 0.02127(14) 0.2689(5) 0.0342(9) Uani 1 1 d . .
C2 C 0.12550(14) -0.00889(14) 0.1641(5) 0.0347(9) Uani 1 1 d . .
H2A H 0.1170 -0.0072 0.0568 0.042 Uiso 1 1 calc R U
C3 C 0.10071(14) -0.05795(14) 0.2203(5) 0.0360(9) Uani 1 1 d . .
C4 C 0.06370(14) -0.00299(16) 0.3044(6) 0.0409(10) Uani 1 1 d . .
H4 H 0.0546 -0.0323 0.3518 0.061 Uiso 1 1 calc R U
H4A H 0.0574 0.0156 0.3737 0.061 Uiso 1 1 calc R U
H4B H 0.0466 -0.0078 0.2103 0.061 Uiso 1 1 calc R U
C5 C 0.12831(16) 0.06681(15) 0.1953(6) 0.0412(10) Uani 1 1 d . .
H5 H 0.1608 0.0826 0.1722 0.062 Uiso 1 1 calc R U
H5A H 0.1111 0.0619 0.1014 0.062 Uiso 1 1 calc R U
H5B H 0.1218 0.0853 0.2649 0.062 Uiso 1 1 calc R U
C6 C 0.23164(14) -0.04532(14) 0.5759(6) 0.0407(11) Uani 1 1 d . .
C7 C 0.25108(14) -0.02236(15) 0.4207(6) 0.0447(12) Uani 1 1 d . .
H7 H 0.2754 -0.0286 0.3862 0.054 Uiso 1 1 calc R U
C8 C 0.26921(16) 0.02839(17) 0.4324(7) 0.0532(14) Uani 1 1 d . .
C9 C 0.26534(17) -0.02005(18) 0.7044(7) 0.0559(14) Uani 1 1 d . .
H9 H 0.2722 0.0115 0.7070 0.084 Uiso 1 1 calc R U
H9A H 0.2520 -0.0347 0.8013 0.084 Uiso 1 1 calc R U
H9B H 0.2933 -0.0208 0.6869 0.084 Uiso 1 1 calc R U
C10 C 0.22150(16) -0.09433(15) 0.5739(7) 0.0502(13) Uani 1 1 d . .
H10 H 0.2000 -0.1109 0.4923 0.075 Uiso 1 1 calc R U
H10A H 0.2497 -0.0948 0.5568 0.075 Uiso 1 1 calc R U
H10B H 0.2083 -0.1087 0.6712 0.075 Uiso 1 1 calc R U
C11 C 0.18951(17) -0.01958(16) 0.0727(6) 0.0446(11) Uani 1 1 d . .
H11 H 0.1988 -0.0044 -0.0271 0.054 Uiso 1 1 calc R U
H11A H 0.1646 -0.0511 0.0572 0.054 Uiso 1 1 calc R U
C12 C 0.22943(18) -0.01919(19) 0.1513(6) 0.0529(13) Uani 1 1 d . .
H12 H 0.2394 -0.0376 0.0935 0.064 Uiso 1 1 calc R U
H12A H 0.2552 0.0122 0.1588 0.064 Uiso 1 1 calc R U
O6 O 0.45696(14) -0.02090(14) 0.7781(5) 0.0698(11) Uani 1 1 d . .
O7 O 0.49926(11) 0.09587(12) 1.1651(4) 0.0511(8) Uani 1 1 d . .

loop_
_atom_site_aniso_label
_atom_site_aniso_U_11
_atom_site_aniso_U_22
_atom_site_aniso_U_33
_atom_site_aniso_U_23
_atom_site_aniso_U_13
_atom_site_aniso_U_12
Cd1 0.02998(18) 0.02533(17) 0.0520(2) -0.00150(13) -0.00207(13) 0.01369(13)
Co1 0.0238(3) 0.0226(3) 0.0501(4) -0.0001(2) 0.0001(2) 0.0112(2)
Cl1 0.0437(6) 0.0352(6) 0.0579(7) -0.0008(5) 0.0098(5) 0.0143(5)
S1 0.0301(5) 0.0280(5) 0.0452(6) -0.0008(4) -0.0011(4) 0.0163(4)
S2 0.0277(5) 0.0269(5) 0.0528(7) -0.0003(4) -0.0032(4) 0.0134(4)
O1 0.0327(17) 0.052(2) 0.055(2) 0.0000(16) -0.0080(15) 0.0157(15)
O2 0.0269(14) 0.0258(14) 0.0470(17) 0.0016(12) 0.0011(12) 0.0103(12)
O3 0.0322(16) 0.0318(16) 0.055(2) -0.0029(14) -0.0070(14) 0.0109(13)
O4 0.0279(15) 0.0251(14) 0.071(2) 0.0044(14) -0.0025(14) 0.0119(13)
O5 0.0255(18) 0.038(2) 0.186(5) 0.033(3) -0.015(2) 0.0039(16)
N1 0.0295(18) 0.0270(17) 0.047(2) -0.0002(15) 0.0031(15) 0.0139(15)
N2 0.0322(19) 0.0302(18) 0.065(3) 0.0041(17) 0.0071(18) 0.0176(16)
C1 0.031(2) 0.029(2) 0.045(2) 0.0008(18) -0.0016(18) 0.0170(18)
C2 0.028(2) 0.030(2) 0.045(2) -0.0007(18) -0.0008(17) 0.0135(17)
C3 0.031(2) 0.029(2) 0.048(3) 0.0006(18) 0.0021(18) 0.0140(18)
C4 0.028(2) 0.039(2) 0.057(3) 0.003(2) -0.001(2) 0.0184(19)
C5 0.039(2) 0.033(2) 0.053(3) 0.002(2) -0.002(2) 0.019(2)
C6 0.025(2) 0.027(2) 0.069(3) 0.002(2) -0.003(2) 0.0122(17)
C7 0.024(2) 0.034(2) 0.077(4) 0.010(2) 0.006(2) 0.0156(18)
C8 0.027(2) 0.036(2) 0.092(4) 0.016(3) -0.003(2) 0.013(2)
C9 0.035(3) 0.047(3) 0.085(4) -0.011(3) -0.019(3) 0.020(2)
C10 0.035(2) 0.030(2) 0.088(4) 0.010(2) 0.003(2) 0.019(2)
C11 0.049(3) 0.036(2) 0.054(3) 0.001(2) 0.011(2) 0.026(2)
C12 0.049(3) 0.055(3) 0.065(3) 0.014(3) 0.020(3) 0.034(3)
O6 0.056(2) 0.058(2) 0.093(3) 0.004(2) 0.005(2) 0.026(2)
O7 0.0415(19) 0.049(2) 0.061(2) -0.0003(17) 0.0084(16) 0.0219(16)

loop_
_atom_type_symbol
_atom_type_description
_atom_type_scat_dispersion_real
_atom_type_scat_dispersion_imag
_atom_type_scat_source
Co Co 0.3494 0.9721 'International Tables Vol C Tables 4.2.6.8 and 6.1.1.4'
Cd Cd -0.8075 1.2024 'International Tables Vol C Tables 4.2.6.8 and 6.1.1.4'
S S 0.1246 0.1234 'International Tables Vol C Tables 4.2.6.8 and 6.1.1.4'
N N 0.0061 0.0033 'International Tables Vol C Tables 4.2.6.8 and 6.1.1.4'
O O 0.0106 0.0060 'International Tables Vol C Tables 4.2.6.8 and 6.1.1.4'
C C 0.0033 0.0016 'International Tables Vol C Tables 4.2.6.8 and 6.1.1.4'
H H 0.0000 0.0000 'International Tables Vol C Tables 4.2.6.8 and 6.1.1.4'
Cl Cl 0.1484 0.1585 'International Tables Vol C Tables 4.2.6.8 and 6.1.1.4'

loop_
_geom_angle_atom_site_label_1
_geom_angle_atom_site_label_2
_geom_angle_atom_site_label_3
_geom_angle
_geom_angle_site_symmetry_1
_geom_angle_site_symmetry_3
O1 Cd1 O4 78.70(12) . .
O1 Cd1 Cl1 108.06(10) . .
O4 Cd1 Cl1 77.47(8) . .
O1 Cd1 S2 100.68(9) . 12_556
O4 Cd1 S2 167.88(8) . 12_556
Cl1 Cd1 S2 91.37(4) . 12_556
O1 Cd1 S1 121.77(9) . .
O4 Cd1 S1 69.82(7) . .
Cl1 Cd1 S1 110.98(4) . .
S2 Cd1 S1 119.44(3) 12_556 .
O1 Cd1 O2 77.15(11) . 12_556
O4 Cd1 O2 121.30(10) . 12_556
Cl1 Cd1 O2 161.20(7) . 12_556
S2 Cd1 O2 69.83(7) 12_556 12_556
S1 Cd1 O2 79.32(7) . 12_556
O2 Co1 O4 175.98(14) . .
O2 Co1 N1 82.99(14) . .
O4 Co1 N1 95.31(15) . .
O2 Co1 N2 93.29(14) . .
O4 Co1 N2 83.01(15) . .
N1 Co1 N2 88.25(16) . .
O2 Co1 S2 91.93(10) . .
O4 Co1 S2 89.49(11) . .
N1 Co1 S2 173.39(11) . .
N2 Co1 S2 87.82(13) . .
O2 Co1 S1 93.32(9) . .
O4 Co1 S1 90.16(10) . .
N1 Co1 S1 85.43(11) . .
N2 Co1 S1 170.24(12) . .
S2 Co1 S1 99.12(5) . .
C1 S1 Co1 96.75(14) . .
C1 S1 Cd1 107.12(14) . .
Co1 S1 Cd1 93.14(4) . .
C6 S2 Co1 96.77(16) . .
C6 S2 Cd1 112.26(14) . 11_556
Co1 S2 Cd1 95.50(4) . 11_556
C3 O2 Co1 113.7(3) . .
C3 O2 Cd1 141.0(3) . 11_556
Co1 O2 Cd1 102.65(12) . 11_556
C8 O4 Co1 113.4(3) . .
C8 O4 Cd1 143.7(3) . .
Co1 O4 Cd1 102.89(12) . .
C2 N1 C11 114.6(3) . .
C2 N1 Co1 101.7(3) . .
C11 N1 Co1 107.1(3) . .
C2 N1 H1 111.0 . .
C11 N1 H1 111.0 . .
Co1 N1 H1 111.0 . .
C12 N2 C7 113.9(4) . .
C12 N2 Co1 106.1(3) . .
C7 N2 Co1 101.1(3) . .
C12 N2 H2 111.7 . .
C7 N2 H2 111.7 . .
Co1 N2 H2 111.7 . .
C5 C1 C4 108.9(3) . .
C5 C1 C2 111.4(4) . .
C4 C1 C2 110.1(3) . .
C5 C1 S1 110.9(3) . .
C4 C1 S1 108.8(3) . .
C2 C1 S1 106.8(3) . .
N1 C2 C3 104.8(3) . .
N1 C2 C1 109.8(3) . .
C3 C2 C1 110.1(4) . .
N1 C2 H2A 110.7 . .
C3 C2 H2A 110.7 . .
C1 C2 H2A 110.7 . .
O3 C3 O2 124.2(4) . .
O3 C3 C2 123.5(4) . .
O2 C3 C2 112.3(4) . .
C1 C4 H4 109.5 . .
C1 C4 H4A 109.5 . .
H4 C4 H4A 109.5 . .
C1 C4 H4B 109.5 . .
H4 C4 H4B 109.5 . .
H4A C4 H4B 109.5 . .
C1 C5 H5 109.5 . .
C1 C5 H5A 109.5 . .
H5 C5 H5A 109.5 . .
C1 C5 H5B 109.5 . .
H5 C5 H5B 109.5 . .
H5A C5 H5B 109.5 . .
C10 C6 C9 108.6(4) . .
C10 C6 C7 110.3(4) . .
C9 C6 C7 111.0(4) . .
C10 C6 S2 113.2(3) . .
C9 C6 S2 107.5(3) . .
C7 C6 S2 106.3(3) . .
N2 C7 C8 104.8(4) . .
N2 C7 C6 110.0(3) . .
C8 C7 C6 110.0(4) . .
N2 C7 H7 110.6 . .
C8 C7 H7 110.6 . .
C6 C7 H7 110.6 . .
O5 C8 O4 124.7(5) . .
O5 C8 C7 122.3(4) . .
O4 C8 C7 112.9(4) . .
C6 C9 H9 109.5 . .
C6 C9 H9A 109.5 . .
H9 C9 H9A 109.5 . .
C6 C9 H9B 109.5 . .
H9 C9 H9B 109.5 . .
H9A C9 H9B 109.5 . .
C6 C10 H10 109.5 . .
C6 C10 H10A 109.5 . .
H10 C10 H10A 109.5 . .
C6 C10 H10B 109.5 . .
H10 C10 H10B 109.5 . .
H10A C10 H10B 109.5 . .
N1 C11 C12 106.1(4) . .
N1 C11 H11 110.5 . .
C12 C11 H11 110.5 . .
N1 C11 H11A 110.5 . .
C12 C11 H11A 110.5 . .
H11 C11 H11A 108.7 . .
N2 C12 C11 107.1(4) . .
N2 C12 H12 110.3 . .
C11 C12 H12 110.3 . .
N2 C12 H12A 110.3 . .
C11 C12 H12A 110.3 . .
H12 C12 H12A 108.5 . .

loop_
_geom_bond_atom_site_label_1
_geom_bond_atom_site_label_2
_geom_bond_distance
_geom_bond_site_symmetry_2
Cd1 O1 2.249(3) .
Cd1 O4 2.567(3) .
Cd1 Cl1 2.5841(13) .
Cd1 S2 2.5913(14) 12_556
Cd1 S1 2.6009(14) .
Cd1 O2 2.639(3) 12_556
Co1 O2 1.914(3) .
Co1 O4 1.916(3) .
Co1 N1 1.954(4) .
Co1 N2 1.956(4) .
Co1 S2 2.2386(14) .
Co1 S1 2.2472(13) .
S1 C1 1.866(4) .
S2 C6 1.874(4) .
S2 Cd1 2.5912(14) 11_556
O2 C3 1.311(5) .
O2 Cd1 2.639(3) 11_556
O3 C3 1.227(5) .
O4 C8 1.307(5) .
O5 C8 1.219(6) .
N1 C2 1.488(5) .
N1 C11 1.503(6) .
N1 H1 1.0000 .
N2 C12 1.492(6) .
N2 C7 1.500(6) .
N2 H2 1.0000 .
C1 C5 1.524(6) .
C1 C4 1.534(6) .
C1 C2 1.560(6) .
C2 C3 1.530(6) .
C2 H2A 1.0000 .
C4 H4 0.9800 .
C4 H4A 0.9800 .
C4 H4B 0.9800 .
C5 H5 0.9800 .
C5 H5A 0.9800 .
C5 H5B 0.9800 .
C6 C10 1.526(6) .
C6 C9 1.535(7) .
C6 C7 1.552(7) .
C7 C8 1.521(7) .
C7 H7 1.0000 .
C9 H9 0.9800 .
C9 H9A 0.9800 .
C9 H9B 0.9800 .
C10 H10 0.9800 .
C10 H10A 0.9800 .
C10 H10B 0.9800 .
C11 C12 1.521(7) .
C11 H11 0.9900 .
C11 H11A 0.9900 .
C12 H12 0.9900 .
C12 H12A 0.9900 .

loop_
_geom_hbond_atom_site_label_D
_geom_hbond_atom_site_label_H
_geom_hbond_atom_site_label_A
_geom_hbond_distance_DH
_geom_hbond_distance_HA
_geom_hbond_distance_DA
_geom_hbond_angle_DHA
_geom_hbond_site_symmetry_A
N1 H1 Cl1 1.00 2.39 3.354(4) 160.7 .
N2 H2 O6 1.00 2.35 3.093(6) 130.1 6_554
C10 H10 O1 0.98 2.29 3.188(6) 151.3 11_556
C11 H11 O7 0.99 2.53 3.396(6) 146.5 8_543
C12 H12 O5 0.99 2.38 3.228(6) 143.2 8_544
C12 H12 O6 0.99 2.56 3.126(7) 116.5 6_554

loop_
_geom_torsion_atom_site_label_1
_geom_torsion_atom_site_label_2
_geom_torsion_atom_site_label_3
_geom_torsion_atom_site_label_4
_geom_torsion
_geom_torsion_site_symmetry_1
Co1 S1 C1 C5 -121.6(3) .
Cd1 S1 C1 C5 -26.2(3) .
Co1 S1 C1 C4 118.7(3) .
Cd1 S1 C1 C4 -145.9(3) .
Co1 S1 C1 C2 -0.1(3) .
Cd1 S1 C1 C2 95.3(3) .
C11 N1 C2 C3 64.8(5) .
Co1 N1 C2 C3 -50.3(3) .
C11 N1 C2 C1 -176.9(4) .
Co1 N1 C2 C1 67.9(3) .
C5 C1 C2 N1 79.9(4) .
C4 C1 C2 N1 -159.2(4) .
S1 C1 C2 N1 -41.3(4) .
C5 C1 C2 C3 -165.3(4) .
C4 C1 C2 C3 -44.4(5) .
S1 C1 C2 C3 73.6(4) .
Co1 O2 C3 O3 175.6(4) .
Cd1 O2 C3 O3 -27.4(7) 11_556
Co1 O2 C3 C2 -4.4(4) .
Cd1 O2 C3 C2 152.6(3) 11_556
N1 C2 C3 O3 -142.4(4) .
C1 C2 C3 O3 99.6(5) .
N1 C2 C3 O2 37.6(5) .
C1 C2 C3 O2 -80.4(4) .
Co1 S2 C6 C10 -114.0(4) .
Cd1 S2 C6 C10 -15.2(4) 11_556
Co1 S2 C6 C9 126.1(3) .
Cd1 S2 C6 C9 -135.1(3) 11_556
Co1 S2 C6 C7 7.2(3) .
Cd1 S2 C6 C7 106.0(3) 11_556
C12 N2 C7 C8 63.1(5) .
Co1 N2 C7 C8 -50.2(4) .
C12 N2 C7 C6 -178.7(4) .
Co1 N2 C7 C6 68.0(4) .
C10 C6 C7 N2 75.6(4) .
C9 C6 C7 N2 -164.0(4) .
S2 C6 C7 N2 -47.5(4) .
C10 C6 C7 C8 -169.5(4) .
C9 C6 C7 C8 -49.1(5) .
S2 C6 C7 C8 67.5(4) .
Co1 O4 C8 O5 176.7(6) .
Cd1 O4 C8 O5 -1.2(11) .
Co1 O4 C8 C7 -3.5(6) .
Cd1 O4 C8 C7 178.6(4) .
N2 C7 C8 O5 -143.1(6) .
C6 C7 C8 O5 98.7(7) .
N2 C7 C8 O4 37.1(6) .
C6 C7 C8 O4 -81.1(5) .
C2 N1 C11 C12 -151.5(4) .
Co1 N1 C11 C12 -39.6(4) .
C7 N2 C12 C11 -153.3(4) .
Co1 N2 C12 C11 -43.0(4) .
N1 C11 C12 N2 55.1(5) .
